data_1564699
loop_
_publ_author_name
'Zhang, Shiyu'
'Panda, Dillip K.'
'Yadav, Ashok'
'Zhou, Wei'
'Saha, Sourav'

_publ_section_title
;
 Effects of intervalence charge transfer interaction between \p-stacked
 mixed valent tetrathiafulvalene ligands on the electrical conductivity of
 3D metal--organic frameworks
;
_journal_name_full 'Chemical Science'
_journal_paper_doi 10.1039/D1SC04338B
_journal_year 2021
_chemical_formula_sum 'C10 H4 Cs4 O10 S4'
_chemical_formula_weight 944.01
_space_group_crystal_system orthorhombic
_space_group_IT_number 33
_space_group_name_Hall 'P 2c -2n'
_space_group_name_H-M_alt 'P n a 21'
_audit_creation_method SHELXL-2016/6
_audit_update_record
;
2021-02-03 deposited with the CCDC.	2021-08-31 downloaded from the CCDC.
;
_cell_angle_alpha 90
_cell_angle_beta 90
_cell_angle_gamma 90
_cell_formula_units_Z 4
_cell_length_a 7.3641(5)
_cell_length_b 12.7617(8)
_cell_length_c 22.6074(14)
_cell_measurement_reflns_used 6831
_cell_measurement_temperature 100(2)
_cell_measurement_theta_max 30.47
_cell_measurement_theta_min 3.60
_cell_volume 2124.6(2)
_computing_structure_refinement 'SHELXL-2016/6 (Sheldrick, 2016)'
_diffrn_ambient_temperature 100(2)
_diffrn_measured_fraction_theta_full 0.997
_diffrn_measured_fraction_theta_max 0.969
_diffrn_measurement_device_type 'Bruker APEX-II CCD'
_diffrn_radiation_type MoK\a
_diffrn_radiation_wavelength 0.71073
_diffrn_reflns_av_R_equivalents 0.0497
_diffrn_reflns_av_unetI/netI 0.0578
_diffrn_reflns_Laue_measured_fraction_full 0.997
_diffrn_reflns_Laue_measured_fraction_max 0.969
_diffrn_reflns_limit_h_max 9
_diffrn_reflns_limit_h_min -10
_diffrn_reflns_limit_k_max 18
_diffrn_reflns_limit_k_min -16
_diffrn_reflns_limit_l_max 30
_diffrn_reflns_limit_l_min -30
_diffrn_reflns_number 17638
_diffrn_reflns_point_group_measured_fraction_full 0.998
_diffrn_reflns_point_group_measured_fraction_max 0.970
_diffrn_reflns_theta_full 25.242
_diffrn_reflns_theta_max 30.546
_diffrn_reflns_theta_min 3.139
_exptl_absorpt_coefficient_mu 7.247
_exptl_crystal_colour orange
_exptl_crystal_density_diffrn 2.951
_exptl_crystal_description needle
_exptl_crystal_F_000 1712
_exptl_crystal_size_max 0.209
_exptl_crystal_size_mid 0.045
_exptl_crystal_size_min 0.027
_refine_diff_density_max 2.055
_refine_diff_density_min -1.754
_refine_diff_density_rms 0.327
_refine_ls_abs_structure_details
;
 Refined as an inversion twin.
;
_refine_ls_abs_structure_Flack 0.38(4)
_refine_ls_extinction_coef 0.00062(8)
_refine_ls_extinction_expression Fc^*^=kFc[1+0.001xFc^2^\l^3^/sin(2\q)]^-1/4^
_refine_ls_extinction_method 'SHELXL-2016/6 (Sheldrick 2016)'
_refine_ls_goodness_of_fit_ref 1.088
_refine_ls_hydrogen_treatment undef
_refine_ls_matrix_type full
_refine_ls_number_parameters 255
_refine_ls_number_reflns 5935
_refine_ls_number_restraints 1
_refine_ls_restrained_S_all 1.088
_refine_ls_R_factor_all 0.0680
_refine_ls_R_factor_gt 0.0443
_refine_ls_shift/su_max 0.001
_refine_ls_shift/su_mean 0.000
_refine_ls_structure_factor_coef Fsqd
_refine_ls_weighting_details 'w=1/[\s^2^(Fo^2^)+(0.0286P)^2^+27.6073P] where P=(Fo^2^+2Fc^2^)/3'
_refine_ls_weighting_scheme calc
_refine_ls_wR_factor_gt 0.0895
_refine_ls_wR_factor_ref 0.1050
_reflns_Friedel_coverage 0.957
_reflns_Friedel_fraction_full 0.998
_reflns_Friedel_fraction_max 0.971
_reflns_number_gt 4958
_reflns_number_total 5935
_reflns_threshold_expression 'I > 2\s(I)'
_cod_data_source_file d1sc04338b2.cif
_cod_data_source_block MOF-4
_cod_database_code 1564699
_shelx_shelxl_version_number 2016/6
_shelx_space_group_comment
;
The symmetry employed for this shelxl refinement is uniquely defined
by the following loop, which should always be used as a source of
symmetry information in preference to the above space-group names.
They are only intended as comments.
;
_shelx_estimated_absorpt_t_min 0.313
_shelx_estimated_absorpt_t_max 0.828

loop_
_space_group_symop_operation_xyz
'x, y, z'
'-x, -y, z+1/2'
'x+1/2, -y+1/2, z'
'-x+1/2, y+1/2, z+1/2'

loop_
_atom_site_label
_atom_site_type_symbol
_atom_site_fract_x
_atom_site_fract_y
_atom_site_fract_z
_atom_site_U_iso_or_equiv
_atom_site_adp_type
_atom_site_occupancy
_atom_site_site_symmetry_order
_atom_site_calc_flag
_atom_site_refinement_flags_posn
_atom_site_refinement_flags_adp
_atom_site_refinement_flags_occupancy
_atom_site_disorder_assembly
_atom_site_disorder_group
Cs1 Cs 0.53120(15) 0.64200(8) 0.54163(4) 0.0276(2) Uani 1 1 d . . . . .
Cs2 Cs 0.24537(13) 0.39892(7) 0.67881(4) 0.0214(2) Uani 1 1 d . . . . .
Cs3 Cs 0.47837(14) 0.13237(7) 0.86715(4) 0.0222(2) Uani 1 1 d . . . . .
Cs4 Cs 0.29010(12) -0.11173(7) 0.71847(4) 0.01897(19) Uani 1 1 d . . . . .
S1 S 0.4993(5) 0.2751(3) 0.34731(14) 0.0175(7) Uani 1 1 d . . . . .
S2 S 0.3844(5) 0.4419(3) 0.42862(15) 0.0189(7) Uani 1 1 d . . . . .
S3 S 0.2619(5) 0.2582(3) 0.52553(14) 0.0172(7) Uani 1 1 d . . . . .
S4 S 0.4230(5) 0.0993(3) 0.44719(16) 0.0172(6) Uani 1 1 d . . . . .
O1 O 0.520(3) 0.6449(9) 0.4105(6) 0.055(5) Uani 1 1 d . . . . .
O2 O 0.6207(15) 0.6302(8) 0.3174(5) 0.022(2) Uani 1 1 d . . . . .
O3 O 0.8543(14) 0.4520(9) 0.2818(5) 0.022(2) Uani 1 1 d . . . . .
O4 O 0.6337(15) 0.3665(8) 0.2335(4) 0.021(2) Uani 1 1 d . . . . .
O5 O 0.3317(18) 0.1706(9) 0.6594(4) 0.028(3) Uani 1 1 d . . . . .
O6 O 0.1248(14) 0.0564(8) 0.6278(4) 0.020(2) Uani 1 1 d . . . . .
O7 O 0.4803(16) -0.0524(9) 0.5968(4) 0.026(2) Uani 1 1 d . . . . .
O8 O 0.494(2) -0.1061(9) 0.5039(5) 0.039(3) Uani 1 1 d . . . . .
C1 C 0.563(3) 0.5935(11) 0.3659(7) 0.029(4) Uani 1 1 d . . . . .
C2 C 0.5311(19) 0.4789(11) 0.3701(6) 0.018(3) Uani 1 1 d . . . . .
C3 C 0.5837(18) 0.3998(10) 0.3330(5) 0.012(2) Uani 1 1 d . . . . .
C4 C 0.706(2) 0.4080(11) 0.2783(6) 0.017(3) Uani 1 1 d . . . . .
C5 C 0.408(2) 0.3060(11) 0.4174(6) 0.017(3) Uani 1 1 d . . . . .
C6 C 0.369(2) 0.2332(10) 0.4567(6) 0.020(3) Uani 1 1 d . . . . .
C7 C 0.309(2) 0.1362(10) 0.5568(6) 0.017(3) Uani 1 1 d . . . . .
C8 C 0.2532(19) 0.1171(11) 0.6193(7) 0.016(3) Uani 1 1 d . . . . .
C9 C 0.3940(19) 0.0659(11) 0.5226(6) 0.018(3) Uani 1 1 d . . . . .
C10 C 0.465(2) -0.0392(10) 0.5423(6) 0.018(3) Uani 1 1 d . . . . .
O1S O 0.7155(15) 0.7990(8) 0.6302(5) 0.025(2) Uani 1 1 d . . . . .
O2S O 0.2183(17) 0.1123(10) 0.7671(5) 0.029(3) Uani 1 1 d . . . . .

loop_
_atom_site_aniso_label
_atom_site_aniso_U_11
_atom_site_aniso_U_22
_atom_site_aniso_U_33
_atom_site_aniso_U_23
_atom_site_aniso_U_13
_atom_site_aniso_U_12
Cs1 0.0377(6) 0.0211(5) 0.0240(5) -0.0033(4) 0.0015(4) 0.0019(4)
Cs2 0.0224(4) 0.0160(4) 0.0257(4) -0.0057(3) 0.0001(3) 0.0003(4)
Cs3 0.0300(5) 0.0146(4) 0.0220(4) 0.0011(3) -0.0047(4) 0.0001(4)
Cs4 0.0207(4) 0.0156(4) 0.0207(4) 0.0011(3) -0.0012(4) -0.0019(3)
S1 0.0247(19) 0.0104(15) 0.0175(14) -0.0003(11) 0.0010(13) -0.0022(14)
S2 0.0255(19) 0.0123(15) 0.0189(15) 0.0010(12) 0.0047(14) 0.0007(14)
S3 0.0212(18) 0.0137(15) 0.0166(14) 0.0011(11) 0.0012(12) 0.0018(13)
S4 0.0235(18) 0.0117(14) 0.0164(14) 0.0002(12) 0.0003(14) 0.0004(13)
O1 0.127(16) 0.012(6) 0.026(6) -0.001(5) 0.024(7) -0.006(8)
O2 0.023(6) 0.014(5) 0.028(5) 0.001(4) 0.004(4) 0.003(4)
O3 0.017(6) 0.020(5) 0.030(5) 0.004(4) 0.003(4) -0.001(4)
O4 0.021(6) 0.022(5) 0.020(5) -0.001(4) 0.002(4) -0.001(4)
O5 0.044(8) 0.020(5) 0.021(5) 0.000(4) -0.002(5) -0.001(5)
O6 0.019(5) 0.018(5) 0.023(5) 0.004(4) 0.003(4) -0.003(4)
O7 0.039(7) 0.023(6) 0.016(5) 0.000(4) 0.002(4) 0.009(5)
O8 0.077(11) 0.016(6) 0.026(6) 0.002(5) -0.002(6) 0.002(6)
C1 0.056(12) 0.012(6) 0.019(7) 0.001(6) 0.004(7) -0.002(7)
C2 0.018(7) 0.014(6) 0.022(6) 0.003(5) 0.005(6) 0.001(5)
C3 0.011(6) 0.014(6) 0.012(6) 0.000(4) 0.004(5) 0.003(5)
C4 0.023(8) 0.012(6) 0.014(6) 0.003(5) 0.007(5) 0.001(6)
C5 0.022(7) 0.014(6) 0.015(6) 0.004(5) -0.004(5) -0.003(6)
C6 0.026(8) 0.012(6) 0.022(7) 0.003(5) -0.002(6) 0.001(6)
C7 0.016(7) 0.010(6) 0.025(7) 0.005(5) -0.006(5) 0.004(5)
C8 0.014(7) 0.015(6) 0.020(7) -0.003(5) -0.001(5) 0.005(5)
C9 0.017(7) 0.016(7) 0.020(6) 0.001(5) -0.002(5) 0.001(6)
C10 0.031(8) 0.007(5) 0.016(6) 0.000(5) 0.002(6) -0.002(5)
O1S 0.032(6) 0.016(5) 0.027(5) -0.006(4) -0.008(5) 0.010(5)
O2S 0.030(7) 0.037(7) 0.020(5) 0.002(4) 0.002(4) -0.003(5)

loop_
_atom_type_symbol
_atom_type_description
_atom_type_scat_dispersion_real
_atom_type_scat_dispersion_imag
_atom_type_scat_source
C C 0.0033 0.0016 'International Tables Vol C Tables 4.2.6.8 and 6.1.1.4'
H H 0.0000 0.0000 'International Tables Vol C Tables 4.2.6.8 and 6.1.1.4'
O O 0.0106 0.0060 'International Tables Vol C Tables 4.2.6.8 and 6.1.1.4'
S S 0.1246 0.1234 'International Tables Vol C Tables 4.2.6.8 and 6.1.1.4'
Cs Cs -0.3680 2.1192 'International Tables Vol C Tables 4.2.6.8 and 6.1.1.4'

loop_
_geom_angle_atom_site_label_1
_geom_angle_atom_site_label_2
_geom_angle_atom_site_label_3
_geom_angle
_geom_angle_site_symmetry_1
_geom_angle_site_symmetry_3
_geom_angle_publ_flag
O1 Cs1 O1S 129.8(4) . . ?
O1 Cs1 O1S 127.6(4) . 3_465 ?
O1S Cs1 O1S 76.2(2) . 3_465 ?
O1 Cs1 O6 127.7(3) . 3 ?
O1S Cs1 O6 91.3(3) . 3 ?
O1S Cs1 O6 87.8(3) 3_465 3 ?
O1 Cs1 O8 74.3(3) . 1_565 ?
O1S Cs1 O8 65.4(3) . 1_565 ?
O1S Cs1 O8 82.7(3) 3_465 1_565 ?
O6 Cs1 O8 156.4(3) 3 1_565 ?
O1 Cs1 C10 91.9(4) . 3 ?
O1S Cs1 C10 80.8(3) . 3 ?
O1S Cs1 C10 140.2(3) 3_465 3 ?
O6 Cs1 C10 60.5(3) 3 3 ?
O8 Cs1 C10 116.3(4) 1_565 3 ?
O1 Cs1 O8 77.7(4) . 3 ?
O1S Cs1 O8 79.6(3) . 3 ?
O1S Cs1 O8 153.1(3) 3_465 3 ?
O6 Cs1 O8 80.8(3) 3 3 ?
O8 Cs1 O8 98.1(4) 1_565 3 ?
C10 Cs1 O8 20.3(3) 3 3 ?
O1 Cs1 O7 111.3(4) . 3 ?
O1S Cs1 O7 66.3(3) . 3 ?
O1S Cs1 O7 121.1(2) 3_465 3 ?
O6 Cs1 O7 51.2(2) 3 3 ?
O8 Cs1 O7 117.0(3) 1_565 3 ?
C10 Cs1 O7 19.6(3) 3 3 ?
O8 Cs1 O7 35.4(2) 3 3 ?
O1 Cs1 S2 47.4(3) . . ?
O1S Cs1 S2 171.1(2) . . ?
O1S Cs1 S2 112.3(2) 3_465 . ?
O6 Cs1 S2 86.54(18) 3 . ?
O8 Cs1 S2 117.1(2) 1_565 . ?
C10 Cs1 S2 90.6(2) 3 . ?
O8 Cs1 S2 91.4(2) 3 . ?
O7 Cs1 S2 105.93(17) 3 . ?
O1 Cs1 C9 85.1(4) . 3 ?
O1S Cs1 C9 102.4(3) . 3 ?
O1S Cs1 C9 139.3(3) 3_465 3 ?
O6 Cs1 C9 51.4(3) 3 3 ?
O8 Cs1 C9 134.6(3) 1_565 3 ?
C10 Cs1 C9 23.4(3) 3 3 ?
O8 Cs1 C9 37.3(3) 3 3 ?
O7 Cs1 C9 36.4(3) 3 3 ?
S2 Cs1 C9 69.6(2) . 3 ?
O1 Cs1 Cs4 155.7(4) . 3 ?
O1S Cs1 Cs4 45.3(2) . 3 ?
O1S Cs1 Cs4 76.51(19) 3_465 3 ?
O6 Cs1 Cs4 46.08(18) 3 3 ?
O8 Cs1 Cs4 110.4(2) 1_565 3 ?
C10 Cs1 Cs4 64.3(2) 3 3 ?
O8 Cs1 Cs4 78.0(2) 3 3 ?
O7 Cs1 Cs4 44.72(15) 3 3 ?
S2 Cs1 Cs4 132.34(6) . 3 ?
C9 Cs1 Cs4 74.9(2) 3 3 ?
O1 Cs1 Cs1 88.4(4) . 3_465 ?
O1S Cs1 Cs1 87.91(19) . 3_465 ?
O1S Cs1 Cs1 42.94(19) 3_465 3_465 ?
O6 Cs1 Cs1 129.28(18) 3 3_465 ?
O8 Cs1 Cs1 50.0(3) 1_565 3_465 ?
C10 Cs1 Cs1 165.5(2) 3 3_465 ?
O8 Cs1 Cs1 147.94(19) 3 3_465 ?
O7 Cs1 Cs1 153.77(16) 3 3_465 ?
S2 Cs1 Cs1 100.15(6) . 3_465 ?
C9 Cs1 Cs1 169.7(2) 3 3_465 ?
Cs4 Cs1 Cs1 113.288(19) 3 3_465 ?
O5 Cs2 O6 86.2(3) . 3 ?
O5 Cs2 O3 138.9(3) . 2_665 ?
O6 Cs2 O3 112.6(3) 3 2_665 ?
O5 Cs2 O5 85.0(2) . 3_455 ?
O6 Cs2 O5 149.8(3) 3 3_455 ?
O3 Cs2 O5 92.7(3) 2_665 3_455 ?
O5 Cs2 O2 88.1(3) . 2_665 ?
O6 Cs2 O2 96.1(3) 3 2_665 ?
O3 Cs2 O2 55.0(3) 2_665 2_665 ?
O5 Cs2 O2 112.5(3) 3_455 2_665 ?
O5 Cs2 O7 127.7(3) . 3_455 ?
O6 Cs2 O7 102.4(3) 3 3_455 ?
O3 Cs2 O7 85.3(3) 2_665 3_455 ?
O5 Cs2 O7 61.9(3) 3_455 3_455 ?
O2 Cs2 O7 140.2(3) 2_665 3_455 ?
O5 Cs2 C4 141.7(3) . 2_665 ?
O6 Cs2 C4 91.1(3) 3 2_665 ?
O3 Cs2 C4 21.4(3) 2_665 2_665 ?
O5 Cs2 C4 113.3(3) 3_455 2_665 ?
O2 Cs2 C4 54.2(3) 2_665 2_665 ?
O7 Cs2 C4 90.2(3) 3_455 2_665 ?
O5 Cs2 O4 149.2(3) . 2_665 ?
O6 Cs2 O4 74.4(3) 3 2_665 ?
O3 Cs2 O4 40.4(3) 2_665 2_665 ?
O5 Cs2 O4 123.3(3) 3_455 2_665 ?
O2 Cs2 O4 70.9(2) 2_665 2_665 ?
O7 Cs2 O4 80.5(3) 3_455 2_665 ?
C4 Cs2 O4 21.7(3) 2_665 2_665 ?
O5 Cs2 C8 16.4(3) . . ?
O6 Cs2 C8 91.6(3) 3 . ?
O3 Cs2 C8 147.4(3) 2_665 . ?
O5 Cs2 C8 73.0(3) 3_455 . ?
O2 Cs2 C8 102.8(3) 2_665 . ?
O7 Cs2 C8 111.4(3) 3_455 . ?
C4 Cs2 C8 157.1(4) 2_665 . ?
O4 Cs2 C8 163.6(3) 2_665 . ?
O5 Cs2 C8 95.5(3) . 3_455 ?
O6 Cs2 C8 136.9(3) 3 3_455 ?
O3 Cs2 C8 94.1(3) 2_665 3_455 ?
O5 Cs2 C8 17.7(3) 3_455 3_455 ?
O2 Cs2 C8 127.1(3) 2_665 3_455 ?
O7 Cs2 C8 44.7(3) 3_455 3_455 ?
C4 Cs2 C8 111.8(3) 2_665 3_455 ?
O4 Cs2 C8 115.0(3) 2_665 3_455 ?
C8 Cs2 C8 81.0(3) . 3_455 ?
O5 Cs2 S3 54.5(2) . . ?
O6 Cs2 S3 73.98(19) 3 . ?
O3 Cs2 S3 163.3(2) 2_665 . ?
O5 Cs2 S3 77.3(2) 3_455 . ?
O2 Cs2 S3 141.28(18) 2_665 . ?
O7 Cs2 S3 78.16(18) 3_455 . ?
C4 Cs2 S3 158.3(3) 2_665 . ?
O4 Cs2 S3 136.72(18) 2_665 . ?
C8 Cs2 S3 42.1(2) . . ?
C8 Cs2 S3 72.3(2) 3_455 . ?
O5 Cs2 Cs4 141.8(2) . 3_455 ?
O6 Cs2 Cs4 130.78(19) 3 3_455 ?
O3 Cs2 Cs4 44.58(19) 2_665 3_455 ?
O5 Cs2 Cs4 58.3(2) 3_455 3_455 ?
O2 Cs2 Cs4 95.93(19) 2_665 3_455 ?
O7 Cs2 Cs4 45.94(18) 3_455 3_455 ?
C4 Cs2 Cs4 59.4(3) 2_665 3_455 ?
O4 Cs2 Cs4 65.01(19) 2_665 3_455 ?
C8 Cs2 Cs4 131.3(2) . 3_455 ?
C8 Cs2 Cs4 52.5(2) 3_455 3_455 ?
S3 Cs2 Cs4 119.19(6) . 3_455 ?
O2S Cs3 O1 109.3(4) . 2_665 ?
O2S Cs3 O8 141.9(4) . 2_655 ?
O1 Cs3 O8 77.2(3) 2_665 2_655 ?
O2S Cs3 O2 109.3(3) . 4_645 ?
O1 Cs3 O2 97.0(4) 2_665 4_645 ?
O8 Cs3 O2 107.0(4) 2_655 4_645 ?
O2S Cs3 O3 74.4(3) . 4_645 ?
O1 Cs3 O3 149.6(4) 2_665 4_645 ?
O8 Cs3 O3 119.3(3) 2_655 4_645 ?
O2 Cs3 O3 55.1(3) 4_645 4_645 ?
O2S Cs3 O2 71.3(3) . 2_665 ?
O1 Cs3 O2 41.1(3) 2_665 2_665 ?
O8 Cs3 O2 116.7(3) 2_655 2_665 ?
O2 Cs3 O2 95.3(3) 4_645 2_665 ?
O3 Cs3 O2 122.0(3) 4_645 2_665 ?
O2S Cs3 C1 128.2(3) . 4_645 ?
O1 Cs3 C1 97.9(5) 2_665 4_645 ?
O8 Cs3 C1 85.9(4) 2_655 4_645 ?
O2 Cs3 C1 21.7(3) 4_645 4_645 ?
O3 Cs3 C1 61.1(3) 4_645 4_645 ?
O2 Cs3 C1 110.4(3) 2_665 4_645 ?
O2S Cs3 C1 91.4(4) . 2_665 ?
O1 Cs3 C1 20.1(3) 2_665 2_665 ?
O8 Cs3 C1 97.0(3) 2_655 2_665 ?
O2 Cs3 C1 95.0(4) 4_645 2_665 ?
O3 Cs3 C1 137.2(3) 4_645 2_665 ?
O2 Cs3 C1 21.1(3) 2_665 2_665 ?
C1 Cs3 C1 103.3(4) 4_645 2_665 ?
O2S Cs3 S4 116.7(2) . 2_655 ?
O1 Cs3 S4 128.5(2) 2_665 2_655 ?
O8 Cs3 S4 52.4(2) 2_655 2_655 ?
O2 Cs3 S4 89.02(19) 4_645 2_655 ?
O3 Cs3 S4 68.52(19) 4_645 2_655 ?
O2 Cs3 S4 169.11(19) 2_665 2_655 ?
C1 Cs3 S4 71.4(3) 4_645 2_655 ?
C1 Cs3 S4 148.6(3) 2_665 2_655 ?
O2S Cs3 O1 65.0(3) . 4_545 ?
O1 Cs3 O1 83.1(4) 2_665 4_545 ?
O8 Cs3 O1 79.1(4) 2_655 4_545 ?
O2 Cs3 O1 173.8(3) 4_645 4_545 ?
O3 Cs3 O1 123.3(3) 4_645 4_545 ?
O2 Cs3 O1 80.6(3) 2_665 4_545 ?
C1 Cs3 O1 164.4(3) 4_645 4_545 ?
C1 Cs3 O1 82.9(4) 2_665 4_545 ?
S4 Cs3 O1 95.82(19) 2_655 4_545 ?
O2S Cs3 S2 77.0(2) . 4_545 ?
O1 Cs3 S2 118.6(4) 2_665 4_545 ?
O8 Cs3 S2 67.7(3) 2_655 4_545 ?
O2 Cs3 S2 140.12(19) 4_645 4_545 ?
O3 Cs3 S2 91.7(2) 4_645 4_545 ?
O2 Cs3 S2 123.0(2) 2_665 4_545 ?
C1 Cs3 S2 126.5(3) 4_645 4_545 ?
C1 Cs3 S2 124.7(3) 2_665 4_545 ?
S4 Cs3 S2 55.51(8) 2_655 4_545 ?
O1 Cs3 S2 42.90(19) 4_545 4_545 ?
O2S Cs3 Cs2 64.8(2) . 3 ?
O1 Cs3 Cs2 112.0(3) 2_665 3 ?
O8 Cs3 Cs2 149.5(3) 2_655 3 ?
O2 Cs3 Cs2 44.52(19) 4_645 3 ?
O3 Cs3 Cs2 40.86(19) 4_645 3 ?
O2 Cs3 Cs2 82.11(19) 2_665 3 ?
C1 Cs3 Cs2 64.3(3) 4_645 3 ?
C1 Cs3 Cs2 96.5(3) 2_665 3 ?
S4 Cs3 Cs2 107.80(6) 2_655 3 ?
O1 Cs3 Cs2 129.78(19) 4_545 3 ?
S2 Cs3 Cs2 124.06(6) 4_545 3 ?
O3 Cs4 O2S 74.8(3) 4_645 . ?
O3 Cs4 O4 144.3(3) 4_645 4_545 ?
O2S Cs4 O4 82.8(3) . 4_545 ?
O3 Cs4 O1S 129.7(3) 4_645 3_455 ?
O2S Cs4 O1S 152.7(3) . 3_455 ?
O4 Cs4 O1S 80.2(3) 4_545 3_455 ?
O3 Cs4 O7 88.0(3) 4_645 . ?
O2S Cs4 O7 99.3(3) . . ?
O4 Cs4 O7 123.4(3) 4_545 . ?
O1S Cs4 O7 73.1(3) 3_455 . ?
O3 Cs4 O6 116.2(3) 4_645 . ?
O2S Cs4 O6 63.0(3) . . ?
O4 Cs4 O6 75.6(3) 4_545 . ?
O1S Cs4 O6 92.1(3) 3_455 . ?
O7 Cs4 O6 57.0(3) . . ?
O3 Cs4 O4 93.9(3) 4_645 2_655 ?
O2S Cs4 O4 153.4(3) . 2_655 ?
O4 Cs4 O4 94.0(2) 4_545 2_655 ?
O1S Cs4 O4 49.7(2) 3_455 2_655 ?
O7 Cs4 O4 104.3(3) . 2_655 ?
O6 Cs4 O4 141.7(2) . 2_655 ?
O3 Cs4 C8 97.8(3) 4_645 . ?
O2S Cs4 C8 58.3(3) . . ?
O4 Cs4 C8 93.6(3) 4_545 . ?
O1S Cs4 C8 101.6(3) 3_455 . ?
O7 Cs4 C8 47.0(3) . . ?
O6 Cs4 C8 19.1(3) . . ?
O4 Cs4 C8 148.2(3) 2_655 . ?
O3 Cs4 C3 106.8(3) 4_645 4_545 ?
O2S Cs4 C3 66.3(3) . 4_545 ?
O4 Cs4 C3 37.7(3) 4_545 4_545 ?
O1S Cs4 C3 109.6(3) 3_455 4_545 ?
O7 Cs4 C3 154.7(3) . 4_545 ?
O6 Cs4 C3 97.8(3) . 4_545 ?
O4 Cs4 C3 95.2(3) 2_655 4_545 ?
C8 Cs4 C3 109.4(3) . 4_545 ?
O3 Cs4 S1 102.4(2) 4_645 4_545 ?
O2S Cs4 S1 89.1(2) . 4_545 ?
O4 Cs4 S1 48.98(18) 4_545 4_545 ?
O1S Cs4 S1 95.6(2) 3_455 4_545 ?
O7 Cs4 S1 168.1(2) . 4_545 ?
O6 Cs4 S1 121.28(19) . 4_545 ?
O4 Cs4 S1 69.64(19) 2_655 4_545 ?
C8 Cs4 S1 135.1(2) . 4_545 ?
C3 Cs4 S1 26.2(2) 4_545 4_545 ?
O3 Cs4 S1 57.2(2) 4_645 2_655 ?
O2S Cs4 S1 107.2(2) . 2_655 ?
O4 Cs4 S1 105.43(19) 4_545 2_655 ?
O1S Cs4 S1 97.84(19) 3_455 2_655 ?
O7 Cs4 S1 126.7(2) . 2_655 ?
O6 Cs4 S1 170.1(2) . 2_655 ?
O4 Cs4 S1 48.15(17) 2_655 2_655 ?
C8 Cs4 S1 154.8(2) . 2_655 ?
C3 Cs4 S1 78.4(2) 4_545 2_655 ?
S1 Cs4 S1 57.34(4) 4_545 2_655 ?
O3 Cs4 C4 128.0(3) 4_645 4_545 ?
O2S Cs4 C4 70.1(3) . 4_545 ?
O4 Cs4 C4 16.6(3) 4_545 4_545 ?
O1S Cs4 C4 96.0(3) 3_455 4_545 ?
O7 Cs4 C4 134.2(3) . 4_545 ?
O6 Cs4 C4 79.8(3) . 4_545 ?
O4 Cs4 C4 100.7(3) 2_655 4_545 ?
C8 Cs4 C4 95.2(3) . 4_545 ?
C3 Cs4 C4 22.9(3) 4_545 4_545 ?
S1 Cs4 C4 41.5(2) 4_545 4_545 ?
S1 Cs4 C4 98.5(2) 2_655 4_545 ?
C3 S1 C5 95.7(6) . . ?
C3 S1 Cs4 73.5(4) . 4_554 ?
C5 S1 Cs4 112.4(5) . 4_554 ?
C3 S1 Cs4 102.0(4) . 2_654 ?
C5 S1 Cs4 160.1(5) . 2_654 ?
Cs4 S1 Cs4 81.79(7) 4_554 2_654 ?
C5 S2 C2 95.4(7) . . ?
C5 S2 Cs1 137.4(5) . . ?
C2 S2 Cs1 98.7(5) . . ?
C5 S2 Cs3 129.4(5) . 4_554 ?
C2 S2 Cs3 89.2(5) . 4_554 ?
Cs1 S2 Cs3 90.92(8) . 4_554 ?
C7 S3 C6 96.1(7) . . ?
C7 S3 Cs2 93.3(5) . . ?
C6 S3 Cs2 151.2(5) . . ?
C6 S4 C9 95.1(7) . . ?
C6 S4 Cs3 156.3(5) . 2_654 ?
C9 S4 Cs3 108.4(5) . 2_654 ?
C1 O1 Cs1 142.9(12) . . ?
C1 O1 Cs3 103.5(10) . 2_664 ?
Cs1 O1 Cs3 109.7(4) . 2_664 ?
C1 O1 Cs3 90.7(13) . 4_554 ?
Cs1 O1 Cs3 106.4(5) . 4_554 ?
Cs3 O1 Cs3 87.6(4) 2_664 4_554 ?
C1 O2 Cs3 90.5(10) . 4_654 ?
C1 O2 Cs2 151.6(9) . 2_664 ?
Cs3 O2 Cs2 93.4(3) 4_654 2_664 ?
C1 O2 Cs3 88.3(8) . 2_664 ?
Cs3 O2 Cs3 94.4(3) 4_654 2_664 ?
Cs2 O2 Cs3 119.3(3) 2_664 2_664 ?
C4 O3 Cs4 126.9(9) . 4_654 ?
C4 O3 Cs2 91.3(8) . 2_664 ?
Cs4 O3 Cs2 90.8(3) 4_654 2_664 ?
C4 O3 Cs3 134.4(9) . 4_654 ?
Cs4 O3 Cs3 98.1(3) 4_654 4_654 ?
Cs2 O3 Cs3 95.8(3) 2_664 4_654 ?
C4 O4 Cs4 118.0(9) . 4_554 ?
C4 O4 Cs4 114.9(9) . 2_654 ?
Cs4 O4 Cs4 104.1(3) 4_554 2_654 ?
C4 O4 Cs2 79.0(8) . 2_664 ?
Cs4 O4 Cs2 98.3(3) 4_554 2_664 ?
Cs4 O4 Cs2 142.3(3) 2_654 2_664 ?
C8 O5 Cs2 121.7(9) . . ?
C8 O5 Cs2 112.4(9) . 3 ?
Cs2 O5 Cs2 116.6(4) . 3 ?
C8 O6 Cs2 129.5(9) . 3_455 ?
C8 O6 Cs4 103.1(9) . . ?
Cs2 O6 Cs4 103.2(3) 3_455 . ?
C8 O6 Cs1 123.6(9) . 3_455 ?
Cs2 O6 Cs1 100.1(3) 3_455 3_455 ?
Cs4 O6 Cs1 86.7(2) . 3_455 ?
C10 O7 Cs4 147.7(10) . . ?
C10 O7 Cs2 121.6(9) . 3 ?
Cs4 O7 Cs2 85.2(2) . 3 ?
C10 O7 Cs1 68.2(9) . 3_455 ?
Cs4 O7 Cs1 79.9(3) . 3_455 ?
Cs2 O7 Cs1 152.9(3) 3 3_455 ?
C10 O8 Cs3 141.5(10) . 2_654 ?
C10 O8 Cs1 119.9(9) . 1_545 ?
Cs3 O8 Cs1 98.3(3) 2_654 1_545 ?
C10 O8 Cs1 75.5(10) . 3_455 ?
Cs3 O8 Cs1 106.7(4) 2_654 3_455 ?
Cs1 O8 Cs1 83.8(3) 1_545 3_455 ?
O1 C1 O2 126.3(14) . . ?
O1 C1 C2 115.3(14) . . ?
O2 C1 C2 118.3(13) . . ?
O1 C1 Cs3 99.5(14) . 4_654 ?
O2 C1 Cs3 67.7(10) . 4_654 ?
C2 C1 Cs3 107.4(10) . 4_654 ?
O1 C1 Cs3 56.4(8) . 2_664 ?
O2 C1 Cs3 70.6(8) . 2_664 ?
C2 C1 Cs3 165.3(12) . 2_664 ?
Cs3 C1 Cs3 86.6(4) 4_654 2_664 ?
C3 C2 C1 129.9(13) . . ?
C3 C2 S2 115.7(10) . . ?
C1 C2 S2 114.0(11) . . ?
C2 C3 C4 127.6(12) . . ?
C2 C3 S1 117.4(10) . . ?
C4 C3 S1 115.0(9) . . ?
C2 C3 Cs4 104.0(9) . 4_554 ?
C4 C3 Cs4 83.1(8) . 4_554 ?
S1 C3 Cs4 80.3(5) . 4_554 ?
O3 C4 O4 128.3(13) . . ?
O3 C4 C3 120.2(13) . . ?
O4 C4 C3 111.6(12) . . ?
O3 C4 Cs2 67.2(8) . 2_664 ?
O4 C4 Cs2 79.3(8) . 2_664 ?
C3 C4 Cs2 130.7(9) . 2_664 ?
O3 C4 Cs4 151.8(10) . 4_554 ?
O4 C4 Cs4 45.4(7) . 4_554 ?
C3 C4 Cs4 73.9(7) . 4_554 ?
Cs2 C4 Cs4 85.1(3) 2_664 4_554 ?
C6 C5 S2 125.1(11) . . ?
C6 C5 S1 122.1(11) . . ?
S2 C5 S1 112.8(7) . . ?
C5 C6 S4 123.3(11) . . ?
C5 C6 S3 124.3(11) . . ?
S4 C6 S3 112.4(7) . . ?
C9 C7 C8 124.5(12) . . ?
C9 C7 S3 117.2(11) . . ?
C8 C7 S3 118.3(10) . . ?
O6 C8 O5 124.8(14) . . ?
O6 C8 C7 117.4(13) . . ?
O5 C8 C7 117.5(13) . . ?
O6 C8 Cs4 57.8(8) . . ?
O5 C8 Cs4 87.6(9) . . ?
C7 C8 Cs4 133.2(9) . . ?
O6 C8 Cs2 121.3(9) . . ?
O5 C8 Cs2 41.9(7) . . ?
C7 C8 Cs2 100.6(8) . . ?
Cs4 C8 Cs2 121.9(4) . . ?
O6 C8 Cs2 129.0(10) . 3 ?
O5 C8 Cs2 49.9(8) . 3 ?
C7 C8 Cs2 94.6(8) . 3 ?
Cs4 C8 Cs2 71.2(3) . 3 ?
Cs2 C8 Cs2 86.7(3) . 3 ?
C7 C9 C10 125.9(12) . . ?
C7 C9 S4 116.8(11) . . ?
C10 C9 S4 117.3(10) . . ?
C7 C9 Cs1 94.3(9) . 3_455 ?
C10 C9 Cs1 65.6(8) . 3_455 ?
S4 C9 Cs1 111.3(6) . 3_455 ?
O8 C10 O7 125.7(13) . . ?
O8 C10 C9 117.8(13) . . ?
O7 C10 C9 116.4(12) . . ?
O8 C10 Cs1 84.2(10) . 3_455 ?
O7 C10 Cs1 92.2(9) . 3_455 ?
C9 C10 Cs1 91.0(8) . 3_455 ?
Cs1 O1S Cs1 93.8(3) . 3_565 ?
Cs1 O1S Cs4 89.7(3) . 3 ?
Cs1 O1S Cs4 116.9(3) 3_565 3 ?
Cs3 O2S Cs4 103.8(4) . . ?

loop_
_geom_bond_atom_site_label_1
_geom_bond_atom_site_label_2
_geom_bond_distance
_geom_bond_site_symmetry_2
_geom_bond_publ_flag
Cs1 O1 2.966(13) . ?
Cs1 O1S 3.140(10) . ?
Cs1 O1S 3.159(12) 3_465 ?
Cs1 O6 3.268(10) 3 ?
Cs1 O8 3.337(12) 1_565 ?
Cs1 C10 3.451(15) 3 ?
Cs1 O8 3.546(16) 3 ?
Cs1 O7 3.715(12) 3 ?
Cs1 S2 3.770(4) . ?
Cs1 C9 3.790(14) 3 ?
Cs1 Cs4 4.4461(14) 3 ?
Cs1 Cs1 4.5996(12) 3_465 ?
Cs2 O5 3.015(11) . ?
Cs2 O6 3.076(11) 3 ?
Cs2 O3 3.095(11) 2_665 ?
Cs2 O5 3.203(13) 3_455 ?
Cs2 O2 3.306(10) 2_665 ?
Cs2 O7 3.329(11) 3_455 ?
Cs2 C4 3.356(14) 2_665 ?
Cs2 O4 3.359(10) 2_665 ?
Cs2 C8 3.841(14) . ?
Cs2 C8 3.871(14) 3_455 ?
Cs2 S3 3.905(3) . ?
Cs2 Cs4 4.4068(13) 3_455 ?
Cs3 O2S 2.975(11) . ?
Cs3 O1 3.007(12) 2_665 ?
Cs3 O8 3.115(12) 2_655 ?
Cs3 O2 3.159(12) 4_645 ?
Cs3 O3 3.246(11) 4_645 ?
Cs3 O2 3.313(10) 2_665 ?
Cs3 C1 3.41(2) 4_645 ?
Cs3 C1 3.511(15) 2_665 ?
Cs3 S4 3.542(3) 2_655 ?
Cs3 O1 3.81(2) 4_545 ?
Cs3 S2 3.870(4) 4_545 ?
Cs4 O3 3.093(10) 4_645 ?
Cs4 O2S 3.108(12) . ?
Cs4 O4 3.151(11) 4_545 ?
Cs4 O1S 3.162(11) 3_455 ?
Cs4 O7 3.178(10) . ?
Cs4 O6 3.208(10) . ?
Cs4 O4 3.316(10) 2_655 ?
Cs4 C8 3.692(15) . ?
Cs4 C3 3.782(13) 4_545 ?
Cs4 S1 3.887(4) 4_545 ?
Cs4 S1 3.903(3) 2_655 ?
Cs4 C4 3.908(16) 4_545 ?
S1 C3 1.739(13) . ?
S1 C5 1.766(14) . ?
S2 C5 1.762(14) . ?
S2 C2 1.771(14) . ?
S3 C7 1.745(13) . ?
S3 C6 1.772(15) . ?
S4 C6 1.768(14) . ?
S4 C9 1.770(14) . ?
O1 C1 1.244(19) . ?
O2 C1 1.264(18) . ?
O3 C4 1.227(18) . ?
O4 C4 1.264(18) . ?
O5 C8 1.274(18) . ?
O6 C8 1.238(18) . ?
O7 C10 1.248(16) . ?
O8 C10 1.238(17) . ?
C1 C2 1.48(2) . ?
C2 C3 1.369(18) . ?
C3 C4 1.535(18) . ?
C5 C6 1.318(17) . ?
C7 C9 1.34(2) . ?
C7 C8 1.49(2) . ?
C9 C10 1.507(19) . ?
